data_7004306
loop_
_publ_author_name
'Braunschweig, Holger'
'Green, Helen'
'Radacki, Krzysztof'
'Uttinger, Katharina'

_publ_section_title
;
 Synthesis of \h1-borazine complexes of palladium and platinum
;
_journal_issue 27
_journal_name_full 'Dalton Transactions'
_journal_page_first 3531
_journal_page_last 3534
_journal_paper_doi 10.1039/b805298k
_journal_year 2008
_chemical_formula_moiety 'C36 H69 B3 Br2 N3 P2 Pt, C32 H12 B F24, 2(C H2 Cl2)'
_chemical_formula_sum 'C70 H85 B4 Br2 Cl4 F24 N3 P2 Pt'
_chemical_formula_weight 2026.30
_chemical_name_common
;
?
;
_chemical_name_systematic
;
?
;
_space_group_IT_number 2
_symmetry_cell_setting triclinic
_symmetry_space_group_name_Hall '-P 1'
_symmetry_space_group_name_H-M 'P -1'
_atom_sites_solution_hydrogens geom
_atom_sites_solution_primary direct
_atom_sites_solution_secondary difmap
_audit_creation_method SHELXL-97
_cell_angle_alpha 85.1500(10)
_cell_angle_beta 77.9120(10)
_cell_angle_gamma 87.2790(10)
_cell_formula_units_Z 2
_cell_length_a 13.4216(3)
_cell_length_b 15.2265(4)
_cell_length_c 20.5462(5)
_cell_measurement_reflns_used 9775
_cell_measurement_temperature 100(2)
_cell_measurement_theta_max 30.28
_cell_measurement_theta_min 2.45
_cell_volume 4089.19(17)
_computing_cell_refinement 'Saint+ ver. 7.12A (Bruker AXS)'
_computing_data_collection 'APEX2 ver. 1.0-27 (Bruker AXS)'
_computing_data_reduction 'Saint+ ver. 7.12A (Bruker AXS)'
_computing_molecular_graphics 'XP ver. 5.1 (Bruker AXS, 1998)'
_computing_publication_material 'SHELXL-97 (Sheldrick, 1997)'
_computing_structure_refinement 'SHELXL-97 (Sheldrick, 1997)'
_computing_structure_solution 'SHELXS-97 (Sheldrick, 1990)'
_diffrn_ambient_temperature 100(2)
_diffrn_measured_fraction_theta_full 0.998
_diffrn_measured_fraction_theta_max 0.840
_diffrn_measurement_device_type 'CCD area detector'
_diffrn_measurement_method 'phi and omega scans'
_diffrn_radiation_monochromator 'multi-layer mirror'
_diffrn_radiation_source 'rotating anode'
_diffrn_radiation_type MoK\a
_diffrn_radiation_wavelength 0.71073
_diffrn_reflns_av_R_equivalents 0.0563
_diffrn_reflns_av_sigmaI/netI 0.0284
_diffrn_reflns_limit_h_max 19
_diffrn_reflns_limit_h_min -19
_diffrn_reflns_limit_k_max 23
_diffrn_reflns_limit_k_min -22
_diffrn_reflns_limit_l_max 29
_diffrn_reflns_limit_l_min -29
_diffrn_reflns_number 355345
_diffrn_reflns_theta_full 26.00
_diffrn_reflns_theta_max 33.15
_diffrn_reflns_theta_min 1.02
_exptl_absorpt_coefficient_mu 2.960
_exptl_absorpt_correction_T_max 0.69
_exptl_absorpt_correction_T_min 0.45
_exptl_absorpt_correction_type multi-scan
_exptl_absorpt_process_details 'Sadabs 2008 (Brucker 2008)'
_exptl_crystal_colour colourless
_exptl_crystal_density_diffrn 1.646
_exptl_crystal_density_method 'not measured'
_exptl_crystal_description block
_exptl_crystal_F_000 2016
_exptl_crystal_size_max 0.30
_exptl_crystal_size_mid 0.18
_exptl_crystal_size_min 0.13
_refine_diff_density_max 2.416
_refine_diff_density_min -2.285
_refine_diff_density_rms 0.149
_refine_ls_extinction_method none
_refine_ls_goodness_of_fit_ref 1.048
_refine_ls_hydrogen_treatment constr
_refine_ls_matrix_type full
_refine_ls_number_parameters 1041
_refine_ls_number_reflns 26228
_refine_ls_number_restraints 288
_refine_ls_restrained_S_all 1.136
_refine_ls_R_factor_all 0.0498
_refine_ls_R_factor_gt 0.0428
_refine_ls_shift/su_max 0.007
_refine_ls_shift/su_mean 0.006
_refine_ls_structure_factor_coef Fsqd
_refine_ls_weighting_details 'calc w=1/[\s^2^(Fo^2^)+(0.0532P)^2^+16.2729P] where P=(Fo^2^+2Fc^2^)/3'
_refine_ls_weighting_scheme calc
_refine_ls_wR_factor_gt 0.1120
_refine_ls_wR_factor_ref 0.1164
_reflns_number_gt 23563
_reflns_number_total 26228
_reflns_threshold_expression >2sigma(I)
_cod_data_source_file b805298k.txt
_cod_data_source_block KR258.cif
_cod_depositor_comments
;
The following automatic conversions were performed:
'_symmetry_cell_setting' value 'Triclinic' changed to 'triclinic'
according to '/home/saulius/struct/CIF-dictionaries/cif_core.dic'
dictionary named 'cif_core.dic' version 2.4.1 from 2010-06-29.

Automatic conversion script
Id: cif_fix_enum 1527 2010-12-29 10:47:43Z saulius 
;
_cod_original_sg_symbol_H-M P-1
_cod_database_code 7004306

loop_
_symmetry_equiv_pos_as_xyz
'x, y, z'
'-x, -y, -z'

loop_
_atom_site_label
_atom_site_type_symbol
_atom_site_fract_x
_atom_site_fract_y
_atom_site_fract_z
_atom_site_U_iso_or_equiv
_atom_site_adp_type
_atom_site_occupancy
_atom_site_symmetry_multiplicity
_atom_site_calc_flag
_atom_site_refinement_flags
_atom_site_disorder_assembly
_atom_site_disorder_group
Pt1 Pt 0.136193(6) 0.141579(5) 0.253293(4) 0.01415(2) Uani 1 1 d . . .
B1 B 0.1578(2) 0.03532(17) 0.20005(14) 0.0176(5) Uani 1 1 d . . .
N1 N 0.09297(16) -0.03885(13) 0.21711(11) 0.0196(4) Uani 1 1 d . . .
H1 H 0.0424 -0.0374 0.2521 0.024 Uiso 1 1 calc R . .
B2 B 0.1070(2) -0.11431(18) 0.18000(15) 0.0217(6) Uani 1 1 d . . .
Br2 Br 0.00964(2) -0.207555(18) 0.201771(18) 0.03500(7) Uani 1 1 d . . .
N2 N 0.19155(17) -0.11955(15) 0.12606(12) 0.0239(5) Uani 1 1 d . . .
H2 H 0.2017 -0.1668 0.1034 0.029 Uiso 1 1 calc R . .
B3 B 0.2600(2) -0.04924(19) 0.10827(15) 0.0221(6) Uani 1 1 d . . .
Br3 Br 0.37959(2) -0.05805(2) 0.037986(17) 0.03735(8) Uani 1 1 d . . .
N3 N 0.24033(16) 0.02824(14) 0.14329(11) 0.0207(4) Uani 1 1 d . . .
H3 H 0.2799 0.0735 0.1298 0.025 Uiso 1 1 calc R . .
P1 P 0.22041(4) 0.08250(4) 0.33379(3) 0.01537(11) Uani 1 1 d . . .
C1 C 0.36038(18) 0.07283(16) 0.31314(13) 0.0197(5) Uani 1 1 d . . .
H1A H 0.3852 0.0665 0.3560 0.024 Uiso 1 1 calc R . .
C2 C 0.4071(2) 0.15568(17) 0.27250(15) 0.0256(6) Uani 1 1 d . . .
H2A H 0.3813 0.1649 0.2306 0.031 Uiso 1 1 calc R . .
H2B H 0.3863 0.2078 0.2984 0.031 Uiso 1 1 calc R . .
C3 C 0.5240(2) 0.1464(2) 0.25584(18) 0.0325(7) Uani 1 1 d . . .
H3A H 0.5525 0.1995 0.2284 0.039 Uiso 1 1 calc R . .
H3B H 0.5501 0.1418 0.2977 0.039 Uiso 1 1 calc R . .
C4 C 0.5589(2) 0.0644(2) 0.21767(17) 0.0330(7) Uani 1 1 d . . .
H4A H 0.6342 0.0582 0.2091 0.040 Uiso 1 1 calc R . .
H4B H 0.5378 0.0710 0.1741 0.040 Uiso 1 1 calc R . .
C5 C 0.5120(2) -0.0182(2) 0.25829(17) 0.0303(7) Uani 1 1 d . . .
H5A H 0.5329 -0.0702 0.2323 0.036 Uiso 1 1 calc R . .
H5B H 0.5383 -0.0275 0.3000 0.036 Uiso 1 1 calc R . .
C6 C 0.39606(19) -0.01010(17) 0.27562(14) 0.0230(5) Uani 1 1 d . . .
H6A H 0.3687 -0.0630 0.3038 0.028 Uiso 1 1 calc R . .
H6B H 0.3691 -0.0070 0.2341 0.028 Uiso 1 1 calc R . .
C11 C 0.17642(18) -0.02449(15) 0.37452(12) 0.0190(5) Uani 1 1 d . . .
H11 H 0.1945 -0.0678 0.3396 0.023 Uiso 1 1 calc R . .
C12 C 0.2267(2) -0.06016(19) 0.43214(15) 0.0291(6) Uani 1 1 d . . .
H12A H 0.2061 -0.0224 0.4700 0.035 Uiso 1 1 calc R . .
H12B H 0.3017 -0.0590 0.4175 0.035 Uiso 1 1 calc R . .
C13 C 0.1940(2) -0.1551(2) 0.45471(17) 0.0329(7) Uani 1 1 d . . .
H13A H 0.2209 -0.1936 0.4182 0.039 Uiso 1 1 calc R . .
H13B H 0.2237 -0.1765 0.4936 0.039 Uiso 1 1 calc R . .
C14 C 0.0781(2) -0.1610(2) 0.47373(17) 0.0346(7) Uani 1 1 d . . .
H14A H 0.0600 -0.2237 0.4830 0.042 Uiso 1 1 calc R . .
H14B H 0.0525 -0.1309 0.5151 0.042 Uiso 1 1 calc R . .
C15 C 0.0263(2) -0.1194(2) 0.41902(18) 0.0345(7) Uani 1 1 d . . .
H15A H -0.0485 -0.1191 0.4354 0.041 Uiso 1 1 calc R . .
H15B H 0.0429 -0.1554 0.3800 0.041 Uiso 1 1 calc R . .
C16 C 0.0602(2) -0.02512(17) 0.39746(15) 0.0246(6) Uani 1 1 d . . .
H16A H 0.0385 0.0124 0.4353 0.029 Uiso 1 1 calc R . .
H16B H 0.0277 -0.0008 0.3605 0.029 Uiso 1 1 calc R . .
C21 C 0.18114(18) 0.16856(15) 0.39324(12) 0.0178(5) Uani 1 1 d . . .
H21 H 0.1147 0.1503 0.4222 0.021 Uiso 1 1 calc R . .
C22 C 0.2516(2) 0.18580(18) 0.44016(14) 0.0251(5) Uani 1 1 d . . .
H22A H 0.3197 0.2013 0.4135 0.030 Uiso 1 1 calc R . .
H22B H 0.2597 0.1315 0.4689 0.030 Uiso 1 1 calc R . .
C23 C 0.2086(2) 0.26099(19) 0.48409(14) 0.0281(6) Uani 1 1 d . . .
H23A H 0.1440 0.2429 0.5142 0.034 Uiso 1 1 calc R . .
H23B H 0.2574 0.2729 0.5121 0.034 Uiso 1 1 calc R . .
C24 C 0.1893(3) 0.34478(19) 0.44197(15) 0.0327(7) Uani 1 1 d . . .
H24A H 0.2548 0.3657 0.4146 0.039 Uiso 1 1 calc R . .
H24B H 0.1595 0.3914 0.4717 0.039 Uiso 1 1 calc R . .
C25 C 0.1170(2) 0.32881(17) 0.39628(15) 0.0288(6) Uani 1 1 d . . .
H25A H 0.0492 0.3135 0.4236 0.035 Uiso 1 1 calc R . .
H25B H 0.1086 0.3833 0.3678 0.035 Uiso 1 1 calc R . .
C26 C 0.1588(2) 0.25423(16) 0.35248(13) 0.0211(5) Uani 1 1 d . . .
H26A H 0.2224 0.2730 0.3215 0.025 Uiso 1 1 calc R . .
H26B H 0.1088 0.2424 0.3253 0.025 Uiso 1 1 calc R . .
P2 P 0.04087(4) 0.22319(4) 0.18631(3) 0.01475(11) Uani 1 1 d . . .
C31 C -0.06558(18) 0.27747(15) 0.24215(12) 0.0177(5) Uani 1 1 d . . .
H31 H -0.0334 0.3212 0.2644 0.021 Uiso 1 1 calc R . .
C32 C -0.1214(2) 0.21432(16) 0.29899(13) 0.0211(5) Uani 1 1 d . . .
H32A H -0.1575 0.1705 0.2802 0.025 Uiso 1 1 calc R . .
H32B H -0.0712 0.1821 0.3219 0.025 Uiso 1 1 calc R . .
C33 C -0.1985(2) 0.26529(18) 0.34953(13) 0.0236(5) Uani 1 1 d . . .
H33A H -0.2364 0.2232 0.3842 0.028 Uiso 1 1 calc R . .
H33B H -0.1616 0.3046 0.3717 0.028 Uiso 1 1 calc R . .
C34 C -0.2735(2) 0.32003(19) 0.31515(15) 0.0273(6) Uani 1 1 d . . .
H34A H -0.3195 0.3550 0.3482 0.033 Uiso 1 1 calc R . .
H34B H -0.3156 0.2802 0.2973 0.033 Uiso 1 1 calc R . .
C35 C -0.2178(2) 0.38197(18) 0.25834(15) 0.0276(6) Uani 1 1 d . . .
H35A H -0.1810 0.4255 0.2768 0.033 Uiso 1 1 calc R . .
H35B H -0.2681 0.4146 0.2357 0.033 Uiso 1 1 calc R . .
C36 C -0.1419(2) 0.33125(17) 0.20749(13) 0.0226(5) Uani 1 1 d . . .
H36A H -0.1049 0.3732 0.1723 0.027 Uiso 1 1 calc R . .
H36B H -0.1790 0.2912 0.1861 0.027 Uiso 1 1 calc R . .
C41 C 0.11696(19) 0.31338(16) 0.13743(12) 0.0196(5) Uani 1 1 d . . .
H41 H 0.0753 0.3456 0.1075 0.024 Uiso 1 1 calc R . .
C42 C 0.1484(2) 0.37987(17) 0.18127(14) 0.0252(6) Uani 1 1 d . . .
H42A H 0.0865 0.4077 0.2077 0.030 Uiso 1 1 calc R . .
H42B H 0.1870 0.3486 0.2127 0.030 Uiso 1 1 calc R . .
C43 C 0.2144(2) 0.45145(19) 0.13812(16) 0.0322(7) Uani 1 1 d . . .
H43A H 0.1732 0.4865 0.1099 0.039 Uiso 1 1 calc R . .
H43B H 0.2362 0.4918 0.1675 0.039 Uiso 1 1 calc R . .
C44 C 0.3077(3) 0.4123(2) 0.09395(18) 0.0395(8) Uani 1 1 d . . .
H44A H 0.3529 0.3830 0.1221 0.047 Uiso 1 1 calc R . .
H44B H 0.3459 0.4601 0.0650 0.047 Uiso 1 1 calc R . .
C45 C 0.2779(3) 0.3455(2) 0.05056(17) 0.0376(8) Uani 1 1 d . . .
H45A H 0.3402 0.3180 0.0244 0.045 Uiso 1 1 calc R . .
H45B H 0.2392 0.3760 0.0188 0.045 Uiso 1 1 calc R . .
C46 C 0.2126(2) 0.27363(19) 0.09382(14) 0.0268(6) Uani 1 1 d . . .
H46A H 0.1921 0.2324 0.0646 0.032 Uiso 1 1 calc R . .
H46B H 0.2535 0.2398 0.1228 0.032 Uiso 1 1 calc R . .
C51 C -0.00347(18) 0.16194(15) 0.12439(12) 0.0170(5) Uani 1 1 d . . .
H51 H 0.0566 0.1246 0.1043 0.020 Uiso 1 1 calc R . .
C52 C -0.0356(2) 0.21542(17) 0.06501(12) 0.0214(5) Uani 1 1 d . . .
H52A H -0.0998 0.2492 0.0807 0.026 Uiso 1 1 calc R . .
H52B H 0.0176 0.2578 0.0441 0.026 Uiso 1 1 calc R . .
C53 C -0.0510(2) 0.15266(19) 0.01371(13) 0.0269(6) Uani 1 1 d . . .
H53A H -0.0743 0.1871 -0.0237 0.032 Uiso 1 1 calc R . .
H53B H 0.0149 0.1230 -0.0046 0.032 Uiso 1 1 calc R . .
C54 C -0.1288(2) 0.0833(2) 0.04428(15) 0.0317(6) Uani 1 1 d . . .
H54A H -0.1321 0.0412 0.0107 0.038 Uiso 1 1 calc R . .
H54B H -0.1969 0.1123 0.0568 0.038 Uiso 1 1 calc R . .
C55 C -0.1013(2) 0.03298(18) 0.10626(14) 0.0284(6) Uani 1 1 d . . .
H55A H -0.1563 -0.0078 0.1271 0.034 Uiso 1 1 calc R . .
H55B H -0.0377 -0.0026 0.0929 0.034 Uiso 1 1 calc R . .
C56 C -0.08660(19) 0.09649(16) 0.15671(12) 0.0203(5) Uani 1 1 d . . .
H56A H -0.0667 0.0629 0.1957 0.024 Uiso 1 1 calc R . .
H56B H -0.1515 0.1291 0.1726 0.024 Uiso 1 1 calc R . .
B4 B 0.66307(19) 0.67047(16) 0.31061(13) 0.0146(5) Uani 1 1 d . . .
C61 C 0.64742(16) 0.76090(14) 0.35031(11) 0.0137(4) Uani 1 1 d . . .
C62 C 0.57422(17) 0.76607(15) 0.40978(11) 0.0154(4) Uani 1 1 d . . .
H62 H 0.5280 0.7195 0.4238 0.019 Uiso 1 1 calc R . .
C63 C 0.56736(17) 0.83753(15) 0.44898(11) 0.0162(4) Uani 1 1 d . . .
C64 C 0.63196(18) 0.90793(15) 0.42969(12) 0.0169(5) Uani 1 1 d . . .
H64 H 0.6262 0.9574 0.4557 0.020 Uiso 1 1 calc R . .
C65 C 0.70538(17) 0.90365(14) 0.37101(11) 0.0150(4) Uani 1 1 d . . .
C66 C 0.71308(16) 0.83169(14) 0.33253(11) 0.0145(4) Uani 1 1 d . . .
H66 H 0.7645 0.8306 0.2930 0.017 Uiso 1 1 calc R . .
C67 C 0.4904(2) 0.83796(18) 0.51342(13) 0.0224(5) Uani 1 1 d . . .
F61 F 0.49292(18) 0.76303(13) 0.55142(10) 0.0426(5) Uani 1 1 d . . .
F62 F 0.39647(15) 0.8522(2) 0.50450(11) 0.0654(9) Uani 1 1 d . . .
F63 F 0.50658(16) 0.90141(13) 0.55191(10) 0.0394(5) Uani 1 1 d . . .
C68 C 0.77308(19) 0.98033(16) 0.34833(13) 0.0206(5) Uani 1 1 d . . .
F64 F 0.73109(16) 1.04253(14) 0.31265(15) 0.0667(6) Uani 1 1 d . . .
F65 F 0.79664(17) 1.01955(14) 0.39830(10) 0.0471(5) Uani 1 1 d . . .
F66 F 0.86138(15) 0.95850(13) 0.30954(11) 0.0441(5) Uani 1 1 d . . .
C71 C 0.72772(18) 0.60411(14) 0.35473(11) 0.0154(4) Uani 1 1 d . . .
C72 C 0.83290(18) 0.61311(15) 0.34801(12) 0.0181(5) Uani 1 1 d . . .
H72 H 0.8667 0.6558 0.3155 0.022 Uiso 1 1 calc R . .
C73 C 0.88939(19) 0.56156(15) 0.38732(13) 0.0204(5) Uani 1 1 d . . .
C74 C 0.8433(2) 0.49827(16) 0.43537(13) 0.0239(5) Uani 1 1 d . . .
H74 H 0.8823 0.4611 0.4607 0.029 Uiso 1 1 calc R . .
C75 C 0.7385(2) 0.49110(15) 0.44514(12) 0.0225(5) Uani 1 1 d . A .
C76 C 0.6818(2) 0.54293(15) 0.40575(12) 0.0192(5) Uani 1 1 d . . .
H76 H 0.6101 0.5366 0.4137 0.023 Uiso 1 1 calc R . .
C77 C 1.0012(2) 0.57692(19) 0.37709(16) 0.0289(6) Uani 1 1 d . . .
F71 F 1.05393(15) 0.54842(17) 0.31944(11) 0.0457(6) Uani 1 1 d . . .
F72 F 1.02015(15) 0.66242(14) 0.37551(15) 0.0593(7) Uani 1 1 d . . .
F73 F 1.04399(15) 0.53543(15) 0.42456(10) 0.0423(5) Uani 1 1 d . . .
C78 C 0.68449(14) 0.42932(13) 0.50078(10) 0.0328(7) Uani 1 1 d D . .
F74 F 0.6713(4) 0.4621(3) 0.55885(15) 0.0543(8) Uani 0.475(3) 1 d PDU A 1
F75 F 0.5923(2) 0.4095(3) 0.4946(2) 0.0631(9) Uani 0.475(3) 1 d PDU A 1
F76 F 0.7342(3) 0.3538(2) 0.5061(2) 0.0580(9) Uani 0.475(3) 1 d PDU A 1
F74B F 0.6287(3) 0.3736(2) 0.48072(18) 0.0543(8) Uani 0.525(3) 1 d PDU A 2
F75B F 0.7474(3) 0.3816(3) 0.5319(2) 0.0631(9) Uani 0.525(3) 1 d PDU A 2
F76B F 0.6231(3) 0.4715(2) 0.54741(18) 0.0580(9) Uani 0.525(3) 1 d PDU A 2
C81 C 0.55380(17) 0.63174(15) 0.30427(11) 0.0158(4) Uani 1 1 d . . .
C82 C 0.54080(18) 0.54183(15) 0.29992(12) 0.0165(4) Uani 1 1 d . . .
H82 H 0.5944 0.5011 0.3062 0.020 Uiso 1 1 calc R . .
C83 C 0.45209(19) 0.51002(15) 0.28669(12) 0.0189(5) Uani 1 1 d . . .
C84 C 0.3730(2) 0.56691(17) 0.27541(14) 0.0245(5) Uani 1 1 d . . .
H84 H 0.3124 0.5454 0.2664 0.029 Uiso 1 1 calc R . .
C85 C 0.3851(2) 0.65675(18) 0.27777(16) 0.0274(6) Uani 1 1 d . B .
C86 C 0.47254(19) 0.68821(16) 0.29303(13) 0.0214(5) Uani 1 1 d . . .
H86 H 0.4773 0.7498 0.2959 0.026 Uiso 1 1 calc R . .
C87 C 0.4447(2) 0.41316(17) 0.28291(15) 0.0274(6) Uani 1 1 d . . .
F81 F 0.45346(16) 0.36665(12) 0.33942(11) 0.0412(5) Uani 1 1 d . . .
F82 F 0.35631(15) 0.39112(12) 0.26908(12) 0.0461(5) Uani 1 1 d . . .
F83 F 0.51942(19) 0.38094(13) 0.23573(12) 0.0504(6) Uani 1 1 d . . .
C88 C 0.30386(17) 0.71874(14) 0.26176(10) 0.0543(9) Uani 1 1 d D . .
F84 F 0.2685(3) 0.6985(3) 0.20993(16) 0.0620(9) Uani 0.527(3) 1 d PDU B 1
F85 F 0.3186(3) 0.80232(16) 0.2577(2) 0.0501(7) Uani 0.527(3) 1 d PDU B 1
F86 F 0.2216(3) 0.7105(3) 0.31222(19) 0.0779(12) Uani 0.527(3) 1 d PDU B 1
F84B F 0.2536(3) 0.7667(3) 0.30835(18) 0.0620(9) Uani 0.473(3) 1 d PDU B 2
F85B F 0.2378(2) 0.6886(3) 0.2313(2) 0.0501(7) Uani 0.473(3) 1 d PDU B 2
F86B F 0.3492(4) 0.7828(3) 0.2170(2) 0.0779(12) Uani 0.473(3) 1 d PDU B 2
C91 C 0.72440(17) 0.68892(14) 0.23278(11) 0.0146(4) Uani 1 1 d . . .
C92 C 0.69529(17) 0.76077(15) 0.19245(11) 0.0159(4) Uani 1 1 d . . .
H92 H 0.6425 0.8002 0.2118 0.019 Uiso 1 1 calc R . .
C93 C 0.74068(18) 0.77626(15) 0.12550(12) 0.0170(5) Uani 1 1 d . . .
C94 C 0.8192(2) 0.72067(16) 0.09522(13) 0.0207(5) Uani 1 1 d . . .
H94 H 0.8514 0.7315 0.0496 0.025 Uiso 1 1 calc R . .
C95 C 0.8487(2) 0.64897(16) 0.13397(13) 0.0222(5) Uani 1 1 d . C .
C96 C 0.80176(19) 0.63303(15) 0.20071(12) 0.0190(5) Uani 1 1 d . . .
H96 H 0.8229 0.5825 0.2254 0.023 Uiso 1 1 calc R . .
C97 C 0.7019(2) 0.85031(17) 0.08360(13) 0.0219(5) Uani 1 1 d . . .
F91 F 0.66758(15) 0.91989(11) 0.11760(9) 0.0323(4) Uani 1 1 d . . .
F92 F 0.62474(15) 0.82540(14) 0.05779(11) 0.0458(5) Uani 1 1 d . . .
F93 F 0.77371(15) 0.87944(12) 0.03164(9) 0.0342(4) Uani 1 1 d . . .
C98 C 0.93373(17) 0.59017(14) 0.10188(9) 0.0392(8) Uani 1 1 d D . .
F94 F 0.9788(3) 0.5468(3) 0.14743(16) 0.0509(8) Uani 0.460(3) 1 d PDU C 1
F95 F 1.0041(3) 0.6227(2) 0.05434(18) 0.0532(8) Uani 0.460(3) 1 d PDU C 1
F96 F 0.8947(3) 0.5228(2) 0.0782(2) 0.0569(9) Uani 0.460(3) 1 d PDU C 1
F94B F 0.9310(3) 0.5748(2) 0.03974(13) 0.0509(8) Uani 0.540(3) 1 d PDU C 2
F95B F 0.9552(3) 0.51873(19) 0.13572(17) 0.0532(8) Uani 0.540(3) 1 d PDU C 2
F96B F 1.0230(2) 0.6337(2) 0.0890(2) 0.0569(9) Uani 0.540(3) 1 d PDU C 2
C10A C 0.4091(3) 0.7084(5) 0.9887(2) 0.0895(15) Uani 0.539(4) 1 d PDU D 1
H10A H 0.4392 0.7457 1.0164 0.107 Uiso 0.539(4) 1 calc PR D 1
H10B H 0.4474 0.6512 0.9866 0.107 Uiso 0.539(4) 1 calc PR D 1
Cl1A Cl 0.2739(2) 0.6891(3) 1.02934(19) 0.1015(6) Uani 0.539(4) 1 d PDU D 1
Cl2A Cl 0.4216(4) 0.7560(3) 0.91398(18) 0.1242(10) Uani 0.539(4) 1 d PDU D 1
C10B C 0.3680(3) 0.6971(6) 0.9842(2) 0.0895(15) Uani 0.461(4) 1 d PDU D 2
H10C H 0.4044 0.6396 0.9765 0.107 Uiso 0.461(4) 1 calc PR D 2
H10D H 0.4088 0.7328 1.0064 0.107 Uiso 0.461(4) 1 calc PR D 2
Cl1B Cl 0.2569(3) 0.6810(3) 1.0325(2) 0.1015(6) Uani 0.461(4) 1 d PDU D 2
Cl2B Cl 0.3555(5) 0.7547(3) 0.9029(2) 0.1242(10) Uani 0.461(4) 1 d PDU D 2
C11A C 0.6149(3) 0.5624(3) 0.1203(3) 0.0683(13) Uani 0.673(2) 1 d PDU E 1
H11A H 0.6019 0.5599 0.1696 0.082 Uiso 0.673(2) 1 calc PR E 1
H11B H 0.6458 0.6196 0.1026 0.082 Uiso 0.673(2) 1 calc PR E 1
Cl3A Cl 0.7045(2) 0.47117(19) 0.09023(16) 0.1093(8) Uani 0.673(2) 1 d PDU E 1
Cl4A Cl 0.50786(18) 0.5557(2) 0.09635(14) 0.0985(7) Uani 0.673(2) 1 d PDU E 1
C11B C 0.5795(4) 0.5940(3) 0.1212(4) 0.0683(13) Uani 0.327(2) 1 d PDU E 2
H11C H 0.5658 0.5945 0.1704 0.082 Uiso 0.327(2) 1 calc PR E 2
H11D H 0.6296 0.6398 0.1021 0.082 Uiso 0.327(2) 1 calc PR E 2
Cl3B Cl 0.6333(5) 0.4840(3) 0.0965(3) 0.1093(8) Uani 0.327(2) 1 d PDU E 2
Cl4B Cl 0.4752(3) 0.6159(4) 0.0949(3) 0.0985(7) Uani 0.327(2) 1 d PDU E 2

loop_
_atom_site_aniso_label
_atom_site_aniso_U_11
_atom_site_aniso_U_22
_atom_site_aniso_U_33
_atom_site_aniso_U_23
_atom_site_aniso_U_13
_atom_site_aniso_U_12
Pt1 0.01627(3) 0.01202(3) 0.01556(4) -0.00231(3) -0.00593(3) -0.00052(3)
B1 0.0176(10) 0.0176(10) 0.0189(11) -0.0026(9) -0.0066(9) 0.0001(9)
N1 0.0189(8) 0.0170(8) 0.0231(10) -0.0045(7) -0.0030(7) -0.0024(7)
B2 0.0221(11) 0.0171(11) 0.0284(13) -0.0046(10) -0.0098(10) 0.0000(9)
Br2 0.03336(13) 0.02125(11) 0.05140(17) -0.00898(11) -0.00653(12) -0.01009(10)
N2 0.0262(10) 0.0208(9) 0.0270(10) -0.0107(8) -0.0080(8) 0.0028(8)
B3 0.0216(11) 0.0234(12) 0.0221(12) -0.0056(10) -0.0057(10) 0.0038(10)
Br3 0.02969(13) 0.04218(15) 0.03532(15) -0.01125(12) 0.00646(12) 0.00429(12)
N3 0.0196(9) 0.0194(9) 0.0227(10) -0.0043(7) -0.0024(8) -0.0014(7)
P1 0.0159(2) 0.0140(2) 0.0179(2) -0.00282(19) -0.00707(19) 0.00077(19)
C1 0.0168(9) 0.0181(9) 0.0256(11) -0.0043(8) -0.0070(8) 0.0012(8)
C2 0.0204(10) 0.0188(10) 0.0365(14) -0.0065(10) -0.0011(10) -0.0018(9)
C3 0.0195(11) 0.0318(13) 0.0454(17) -0.0114(12) -0.0010(11) -0.0045(10)
C4 0.0220(12) 0.0337(14) 0.0411(16) -0.0087(12) 0.0008(11) 0.0012(11)
C5 0.0223(11) 0.0281(12) 0.0389(15) -0.0060(11) -0.0033(11) 0.0090(10)
C6 0.0218(10) 0.0180(10) 0.0301(12) -0.0051(9) -0.0069(9) 0.0036(8)
C11 0.0211(10) 0.0159(9) 0.0208(10) 0.0001(8) -0.0067(8) -0.0002(8)
C12 0.0300(12) 0.0296(12) 0.0292(13) 0.0092(10) -0.0131(10) -0.0052(10)
C13 0.0318(13) 0.0287(13) 0.0372(15) 0.0125(11) -0.0109(11) 0.0000(11)
C14 0.0330(14) 0.0260(12) 0.0404(16) 0.0104(12) -0.0022(12) -0.0020(11)
C15 0.0269(12) 0.0251(12) 0.0503(18) 0.0095(12) -0.0087(12) -0.0071(10)
C16 0.0195(10) 0.0202(10) 0.0323(13) 0.0022(10) -0.0035(9) 0.0000(9)
C21 0.0198(9) 0.0164(9) 0.0187(10) -0.0039(8) -0.0069(8) 0.0013(8)
C22 0.0267(11) 0.0279(11) 0.0253(11) -0.0106(9) -0.0132(9) 0.0036(9)
C23 0.0330(12) 0.0290(12) 0.0264(12) -0.0122(10) -0.0123(10) 0.0026(10)
C24 0.0495(16) 0.0237(11) 0.0272(13) -0.0125(10) -0.0076(12) -0.0052(11)
C25 0.0430(14) 0.0167(10) 0.0282(13) -0.0076(9) -0.0100(11) 0.0056(10)
C26 0.0282(11) 0.0156(9) 0.0215(11) -0.0041(8) -0.0088(9) 0.0012(8)
P2 0.0171(2) 0.0135(2) 0.0144(2) 0.00014(18) -0.00490(19) -0.00204(19)
C31 0.0201(9) 0.0149(9) 0.0185(10) -0.0017(8) -0.0042(8) -0.0006(8)
C32 0.0231(10) 0.0169(10) 0.0211(11) 0.0019(8) -0.0011(9) -0.0002(8)
C33 0.0264(11) 0.0238(11) 0.0185(11) -0.0008(9) -0.0004(9) -0.0008(9)
C34 0.0235(11) 0.0262(12) 0.0299(13) -0.0042(10) -0.0004(10) 0.0046(10)
C35 0.0283(12) 0.0211(11) 0.0315(13) -0.0018(10) -0.0042(10) 0.0078(10)
C36 0.0247(11) 0.0195(10) 0.0229(11) 0.0007(9) -0.0053(9) 0.0047(9)
C41 0.0225(10) 0.0179(9) 0.0194(10) 0.0015(8) -0.0065(8) -0.0063(8)
C42 0.0330(12) 0.0200(10) 0.0240(12) -0.0006(9) -0.0074(10) -0.0106(9)
C43 0.0402(14) 0.0249(12) 0.0336(14) 0.0006(10) -0.0097(12) -0.0161(11)
C44 0.0374(14) 0.0407(15) 0.0402(17) 0.0012(13) -0.0044(13) -0.0228(12)
C45 0.0380(15) 0.0420(15) 0.0300(15) 0.0005(12) 0.0026(12) -0.0207(13)
C46 0.0273(12) 0.0277(12) 0.0232(12) -0.0017(10) 0.0018(10) -0.0104(10)
C51 0.0194(9) 0.0170(9) 0.0158(9) -0.0009(7) -0.0059(8) -0.0017(8)
C52 0.0272(11) 0.0233(10) 0.0156(10) 0.0012(8) -0.0087(8) -0.0040(9)
C53 0.0357(12) 0.0286(12) 0.0196(11) -0.0024(9) -0.0117(10) -0.0053(10)
C54 0.0399(13) 0.0323(13) 0.0284(12) -0.0014(10) -0.0178(11) -0.0124(11)
C55 0.0382(13) 0.0234(11) 0.0275(12) -0.0013(9) -0.0139(10) -0.0108(10)
C56 0.0228(10) 0.0197(10) 0.0199(10) 0.0002(8) -0.0070(8) -0.0067(8)
B4 0.0166(10) 0.0126(9) 0.0148(10) -0.0004(8) -0.0038(8) -0.0025(8)
C61 0.0140(8) 0.0130(8) 0.0148(9) -0.0004(7) -0.0046(7) -0.0013(7)
C62 0.0147(8) 0.0143(9) 0.0173(10) 0.0005(7) -0.0036(7) -0.0026(7)
C63 0.0167(9) 0.0167(9) 0.0147(9) -0.0008(7) -0.0026(7) 0.0018(7)
C64 0.0195(9) 0.0142(9) 0.0181(10) -0.0018(7) -0.0063(8) 0.0006(8)
C65 0.0169(9) 0.0132(8) 0.0161(9) -0.0006(7) -0.0060(7) -0.0021(7)
C66 0.0143(8) 0.0131(8) 0.0163(9) 0.0003(7) -0.0036(7) -0.0024(7)
C67 0.0208(10) 0.0255(11) 0.0199(11) -0.0027(9) -0.0022(9) 0.0010(9)
F61 0.0622(13) 0.0304(9) 0.0257(9) 0.0040(7) 0.0107(9) -0.0018(9)
F62 0.0168(8) 0.148(3) 0.0285(10) -0.0039(13) -0.0020(7) 0.0126(12)
F63 0.0450(10) 0.0404(9) 0.0287(9) -0.0152(7) 0.0074(8) -0.0044(8)
C68 0.0216(10) 0.0167(9) 0.0253(11) -0.0008(8) -0.0078(9) -0.0061(8)
F64 0.0511(10) 0.0385(9) 0.1187(17) 0.0470(10) -0.0519(10) -0.0268(8)
F65 0.0576(11) 0.0486(10) 0.0364(10) -0.0190(8) 0.0006(9) -0.0342(9)
F66 0.0345(9) 0.0358(9) 0.0555(12) -0.0155(8) 0.0146(9) -0.0203(7)
C71 0.0209(9) 0.0116(8) 0.0143(9) -0.0011(7) -0.0045(7) -0.0017(7)
C72 0.0212(9) 0.0155(9) 0.0192(10) -0.0009(8) -0.0081(8) 0.0007(8)
C73 0.0270(10) 0.0151(9) 0.0221(10) -0.0049(8) -0.0115(9) 0.0030(8)
C74 0.0400(12) 0.0141(9) 0.0214(11) -0.0033(8) -0.0156(9) 0.0046(9)
C75 0.0405(13) 0.0127(9) 0.0159(10) 0.0002(8) -0.0096(9) -0.0035(9)
C76 0.0278(11) 0.0144(9) 0.0157(10) -0.0003(8) -0.0051(8) -0.0030(8)
C77 0.0265(11) 0.0257(12) 0.0387(14) -0.0025(10) -0.0171(10) 0.0038(10)
F71 0.0291(9) 0.0710(14) 0.0363(10) -0.0042(10) -0.0060(8) 0.0020(9)
F72 0.0356(9) 0.0270(9) 0.126(2) -0.0057(11) -0.0411(11) -0.0023(8)
F73 0.0371(8) 0.0536(12) 0.0421(10) -0.0014(9) -0.0252(7) 0.0108(8)
C78 0.0523(17) 0.0257(12) 0.0211(12) 0.0049(10) -0.0107(11) -0.0081(12)
F74 0.0797(17) 0.0514(14) 0.0303(13) -0.0016(11) -0.0014(13) -0.0346(13)
F75 0.0650(17) 0.0621(16) 0.0597(16) 0.0385(13) -0.0214(13) -0.0151(14)
F76 0.0771(19) 0.0383(14) 0.0459(16) 0.0114(12) 0.0088(14) 0.0039(14)
F74B 0.0797(17) 0.0514(14) 0.0303(13) -0.0016(11) -0.0014(13) -0.0346(13)
F75B 0.0650(17) 0.0621(16) 0.0597(16) 0.0385(13) -0.0214(13) -0.0151(14)
F76B 0.0771(19) 0.0383(14) 0.0459(16) 0.0114(12) 0.0088(14) 0.0039(14)
C81 0.0177(9) 0.0148(9) 0.0154(9) -0.0009(7) -0.0039(7) -0.0041(7)
C82 0.0179(9) 0.0149(9) 0.0170(10) -0.0022(7) -0.0038(8) -0.0024(7)
C83 0.0225(10) 0.0153(9) 0.0199(10) -0.0018(8) -0.0053(8) -0.0065(8)
C84 0.0218(10) 0.0217(10) 0.0331(13) -0.0075(9) -0.0099(9) -0.0042(9)
C85 0.0218(10) 0.0214(11) 0.0442(14) -0.0094(10) -0.0171(10) 0.0037(9)
C86 0.0222(10) 0.0164(9) 0.0284(11) -0.0042(8) -0.0108(9) -0.0003(8)
C87 0.0310(12) 0.0185(10) 0.0359(13) -0.0015(9) -0.0129(10) -0.0085(9)
F81 0.0568(10) 0.0225(8) 0.0497(10) 0.0107(7) -0.0258(9) -0.0123(8)
F82 0.0475(9) 0.0242(8) 0.0785(13) 0.0011(8) -0.0385(9) -0.0154(7)
F83 0.0612(13) 0.0246(8) 0.0611(13) -0.0204(8) 0.0050(11) -0.0067(9)
C88 0.0423(14) 0.0356(16) 0.101(3) -0.0252(16) -0.0467(16) 0.0133(13)
F84 0.0635(16) 0.0559(16) 0.0753(18) -0.0199(14) -0.0335(14) 0.0215(14)
F85 0.0414(11) 0.0304(12) 0.0928(17) -0.0144(12) -0.0443(12) 0.0083(10)
F86 0.0626(18) 0.075(2) 0.099(2) -0.0039(18) -0.0293(17) 0.0179(16)
F84B 0.0635(16) 0.0559(16) 0.0753(18) -0.0199(14) -0.0335(14) 0.0215(14)
F85B 0.0414(11) 0.0304(12) 0.0928(17) -0.0144(12) -0.0443(12) 0.0083(10)
F86B 0.0626(18) 0.075(2) 0.099(2) -0.0039(18) -0.0293(17) 0.0179(16)
C91 0.0176(9) 0.0123(8) 0.0146(9) -0.0016(7) -0.0046(7) -0.0019(7)
C92 0.0177(9) 0.0144(9) 0.0160(9) -0.0017(7) -0.0042(7) 0.0005(7)
C93 0.0203(9) 0.0139(9) 0.0174(10) -0.0001(7) -0.0055(8) 0.0002(8)
C94 0.0234(10) 0.0188(10) 0.0182(10) -0.0005(8) -0.0011(9) 0.0018(9)
C95 0.0252(11) 0.0168(10) 0.0223(11) -0.0028(8) -0.0008(9) 0.0054(9)
C96 0.0234(10) 0.0135(9) 0.0201(10) -0.0004(8) -0.0050(8) 0.0018(8)
C97 0.0276(11) 0.0202(10) 0.0175(10) 0.0005(8) -0.0049(9) 0.0018(9)
F91 0.0493(10) 0.0208(7) 0.0227(8) 0.0005(6) -0.0022(7) 0.0133(7)
F92 0.0500(9) 0.0381(10) 0.0598(11) 0.0075(8) -0.0394(8) -0.0030(8)
F93 0.0446(10) 0.0275(8) 0.0230(8) 0.0097(6) 0.0036(7) 0.0064(7)
C98 0.0452(17) 0.0344(14) 0.0316(15) -0.0041(12) 0.0027(13) 0.0181(13)
F94 0.0529(14) 0.0519(14) 0.0434(14) -0.0147(12) -0.0017(12) 0.0292(12)
F95 0.0581(15) 0.0334(12) 0.0471(15) 0.0154(11) 0.0238(12) 0.0236(11)
F96 0.0564(16) 0.0493(15) 0.0608(17) -0.0219(13) 0.0007(14) 0.0149(13)
F94B 0.0529(14) 0.0519(14) 0.0434(14) -0.0147(12) -0.0017(12) 0.0292(12)
F95B 0.0581(15) 0.0334(12) 0.0471(15) 0.0154(11) 0.0238(12) 0.0236(11)
F96B 0.0564(16) 0.0493(15) 0.0608(17) -0.0219(13) 0.0007(14) 0.0149(13)
C10A 0.089(2) 0.088(2) 0.091(2) -0.0074(15) -0.0154(15) -0.0020(16)
Cl1A 0.1050(12) 0.0859(10) 0.1072(11) -0.0241(8) -0.0024(9) 0.0054(9)
Cl2A 0.1360(17) 0.1178(14) 0.1123(14) -0.0078(12) -0.0116(13) -0.0013(14)
C10B 0.089(2) 0.088(2) 0.091(2) -0.0074(15) -0.0154(15) -0.0020(16)
Cl1B 0.1050(12) 0.0859(10) 0.1072(11) -0.0241(8) -0.0024(9) 0.0054(9)
Cl2B 0.1360(17) 0.1178(14) 0.1123(14) -0.0078(12) -0.0116(13) -0.0013(14)
C11A 0.0710(19) 0.0679(19) 0.0653(18) -0.0055(15) -0.0108(14) -0.0077(15)
Cl3A 0.1204(15) 0.1013(13) 0.1045(12) -0.0007(10) -0.0217(12) -0.0068(12)
Cl4A 0.0943(11) 0.1187(14) 0.0865(11) -0.0016(11) -0.0251(9) -0.0248(11)
C11B 0.0710(19) 0.0679(19) 0.0653(18) -0.0055(15) -0.0108(14) -0.0077(15)
Cl3B 0.1204(15) 0.1013(13) 0.1045(12) -0.0007(10) -0.0217(12) -0.0068(12)
Cl4B 0.0943(11) 0.1187(14) 0.0865(11) -0.0016(11) -0.0251(9) -0.0248(11)

loop_
_atom_type_symbol
_atom_type_description
_atom_type_scat_dispersion_real
_atom_type_scat_dispersion_imag
_atom_type_scat_source
C C 0.0033 0.0016 'International Tables Vol C Tables 4.2.6.8 and 6.1.1.4'
H H 0.0000 0.0000 'International Tables Vol C Tables 4.2.6.8 and 6.1.1.4'
B B 0.0013 0.0007 'International Tables Vol C Tables 4.2.6.8 and 6.1.1.4'
N N 0.0061 0.0033 'International Tables Vol C Tables 4.2.6.8 and 6.1.1.4'
F F 0.0171 0.0103 'International Tables Vol C Tables 4.2.6.8 and 6.1.1.4'
P P 0.1023 0.0942 'International Tables Vol C Tables 4.2.6.8 and 6.1.1.4'
Br Br -0.2901 2.4595 'International Tables Vol C Tables 4.2.6.8 and 6.1.1.4'
Pt Pt -1.7033 8.3905 'International Tables Vol C Tables 4.2.6.8 and 6.1.1.4'
Cl Cl 0.1484 0.1585 'International Tables Vol C Tables 4.2.6.8 and 6.1.1.4'

loop_
_geom_angle_atom_site_label_1
_geom_angle_atom_site_label_2
_geom_angle_atom_site_label_3
_geom_angle
_geom_angle_site_symmetry_1
_geom_angle_site_symmetry_3
_geom_angle_publ_flag
B1 Pt1 P1 95.32(8) . . ?
B1 Pt1 P2 95.90(8) . . ?
P1 Pt1 P2 168.59(2) . . ?
N1 B1 N3 116.0(2) . . ?
N1 B1 Pt1 121.93(18) . . ?
N3 B1 Pt1 122.04(18) . . ?
B2 N1 B1 122.7(2) . . ?
B2 N1 H1 118.7 . . ?
B1 N1 H1 118.7 . . ?
N2 B2 N1 119.1(2) . . ?
N2 B2 Br2 120.7(2) . . ?
N1 B2 Br2 120.17(19) . . ?
B2 N2 B3 120.5(2) . . ?
B2 N2 H2 119.7 . . ?
B3 N2 H2 119.7 . . ?
N2 B3 N3 119.2(2) . . ?
N2 B3 Br3 121.0(2) . . ?
N3 B3 Br3 119.8(2) . . ?
B3 N3 B1 122.2(2) . . ?
B3 N3 H3 118.9 . . ?
B1 N3 H3 118.9 . . ?
C11 P1 C1 106.12(11) . . ?
C11 P1 C21 109.23(11) . . ?
C1 P1 C21 109.14(11) . . ?
C11 P1 Pt1 115.71(9) . . ?
C1 P1 Pt1 118.75(9) . . ?
C21 P1 Pt1 97.25(8) . . ?
C2 C1 C6 110.7(2) . . ?
C2 C1 P1 111.52(17) . . ?
C6 C1 P1 110.81(17) . . ?
C2 C1 H1A 107.9 . . ?
C6 C1 H1A 107.9 . . ?
P1 C1 H1A 107.9 . . ?
C3 C2 C1 110.7(2) . . ?
C3 C2 H2A 109.5 . . ?
C1 C2 H2A 109.5 . . ?
C3 C2 H2B 109.5 . . ?
C1 C2 H2B 109.5 . . ?
H2A C2 H2B 108.1 . . ?
C4 C3 C2 110.9(2) . . ?
C4 C3 H3A 109.5 . . ?
C2 C3 H3A 109.5 . . ?
C4 C3 H3B 109.5 . . ?
C2 C3 H3B 109.5 . . ?
H3A C3 H3B 108.1 . . ?
C3 C4 C5 110.2(3) . . ?
C3 C4 H4A 109.6 . . ?
C5 C4 H4A 109.6 . . ?
C3 C4 H4B 109.6 . . ?
C5 C4 H4B 109.6 . . ?
H4A C4 H4B 108.1 . . ?
C6 C5 C4 111.7(2) . . ?
C6 C5 H5A 109.3 . . ?
C4 C5 H5A 109.3 . . ?
C6 C5 H5B 109.3 . . ?
C4 C5 H5B 109.3 . . ?
H5A C5 H5B 107.9 . . ?
C5 C6 C1 110.9(2) . . ?
C5 C6 H6A 109.5 . . ?
C1 C6 H6A 109.5 . . ?
C5 C6 H6B 109.5 . . ?
C1 C6 H6B 109.5 . . ?
H6A C6 H6B 108.0 . . ?
C12 C11 C16 109.7(2) . . ?
C12 C11 P1 115.59(18) . . ?
C16 C11 P1 112.06(17) . . ?
C12 C11 H11 106.3 . . ?
C16 C11 H11 106.3 . . ?
P1 C11 H11 106.3 . . ?
C11 C12 C13 109.8(2) . . ?
C11 C12 H12A 109.7 . . ?
C13 C12 H12A 109.7 . . ?
C11 C12 H12B 109.7 . . ?
C13 C12 H12B 109.7 . . ?
H12A C12 H12B 108.2 . . ?
C14 C13 C12 111.6(2) . . ?
C14 C13 H13A 109.3 . . ?
C12 C13 H13A 109.3 . . ?
C14 C13 H13B 109.3 . . ?
C12 C13 H13B 109.3 . . ?
H13A C13 H13B 108.0 . . ?
C15 C14 C13 112.3(3) . . ?
C15 C14 H14A 109.1 . . ?
C13 C14 H14A 109.1 . . ?
C15 C14 H14B 109.1 . . ?
C13 C14 H14B 109.1 . . ?
H14A C14 H14B 107.9 . . ?
C14 C15 C16 111.6(3) . . ?
C14 C15 H15A 109.3 . . ?
C16 C15 H15A 109.3 . . ?
C14 C15 H15B 109.3 . . ?
C16 C15 H15B 109.3 . . ?
H15A C15 H15B 108.0 . . ?
C15 C16 C11 109.8(2) . . ?
C15 C16 H16A 109.7 . . ?
C11 C16 H16A 109.7 . . ?
C15 C16 H16B 109.7 . . ?
C11 C16 H16B 109.7 . . ?
H16A C16 H16B 108.2 . . ?
C22 C21 C26 110.7(2) . . ?
C22 C21 P1 118.36(17) . . ?
C26 C21 P1 107.36(16) . . ?
C22 C21 H21 106.6 . . ?
C26 C21 H21 106.6 . . ?
P1 C21 H21 106.6 . . ?
C21 C22 C23 111.1(2) . . ?
C21 C22 H22A 109.4 . . ?
C23 C22 H22A 109.4 . . ?
C21 C22 H22B 109.4 . . ?
C23 C22 H22B 109.4 . . ?
H22A C22 H22B 108.0 . . ?
C24 C23 C22 111.3(2) . . ?
C24 C23 H23A 109.4 . . ?
C22 C23 H23A 109.4 . . ?
C24 C23 H23B 109.4 . . ?
C22 C23 H23B 109.4 . . ?
H23A C23 H23B 108.0 . . ?
C23 C24 C25 111.3(2) . . ?
C23 C24 H24A 109.4 . . ?
C25 C24 H24A 109.4 . . ?
C23 C24 H24B 109.4 . . ?
C25 C24 H24B 109.4 . . ?
H24A C24 H24B 108.0 . . ?
C26 C25 C24 110.3(2) . . ?
C26 C25 H25A 109.6 . . ?
C24 C25 H25A 109.6 . . ?
C26 C25 H25B 109.6 . . ?
C24 C25 H25B 109.6 . . ?
H25A C25 H25B 108.1 . . ?
C25 C26 C21 112.7(2) . . ?
C25 C26 H26A 109.0 . . ?
C21 C26 H26A 109.0 . . ?
C25 C26 H26B 109.0 . . ?
C21 C26 H26B 109.0 . . ?
H26A C26 H26B 107.8 . . ?
C31 P2 C41 105.68(11) . . ?
C31 P2 C51 112.10(11) . . ?
C41 P2 C51 105.49(11) . . ?
C31 P2 Pt1 107.28(8) . . ?
C41 P2 Pt1 110.07(8) . . ?
C51 P2 Pt1 115.78(8) . . ?
C36 C31 C32 110.7(2) . . ?
C36 C31 P2 115.63(17) . . ?
C32 C31 P2 113.07(16) . . ?
C36 C31 H31 105.5 . . ?
C32 C31 H31 105.5 . . ?
P2 C31 H31 105.5 . . ?
C33 C32 C31 110.8(2) . . ?
C33 C32 H32A 109.5 . . ?
C31 C32 H32A 109.5 . . ?
C33 C32 H32B 109.5 . . ?
C31 C32 H32B 109.5 . . ?
H32A C32 H32B 108.1 . . ?
C34 C33 C32 110.9(2) . . ?
C34 C33 H33A 109.5 . . ?
C32 C33 H33A 109.5 . . ?
C34 C33 H33B 109.5 . . ?
C32 C33 H33B 109.5 . . ?
H33A C33 H33B 108.0 . . ?
C33 C34 C35 111.2(2) . . ?
C33 C34 H34A 109.4 . . ?
C35 C34 H34A 109.4 . . ?
C33 C34 H34B 109.4 . . ?
C35 C34 H34B 109.4 . . ?
H34A C34 H34B 108.0 . . ?
C34 C35 C36 111.4(2) . . ?
C34 C35 H35A 109.3 . . ?
C36 C35 H35A 109.3 . . ?
C34 C35 H35B 109.3 . . ?
C36 C35 H35B 109.3 . . ?
H35A C35 H35B 108.0 . . ?
C35 C36 C31 110.1(2) . . ?
C35 C36 H36A 109.6 . . ?
C31 C36 H36A 109.6 . . ?
C35 C36 H36B 109.6 . . ?
C31 C36 H36B 109.6 . . ?
H36A C36 H36B 108.1 . . ?
C46 C41 C42 109.5(2) . . ?
C46 C41 P2 108.95(17) . . ?
C42 C41 P2 113.12(17) . . ?
C46 C41 H41 108.4 . . ?
C42 C41 H41 108.4 . . ?
P2 C41 H41 108.4 . . ?
C43 C42 C41 110.8(2) . . ?
C43 C42 H42A 109.5 . . ?
C41 C42 H42A 109.5 . . ?
C43 C42 H42B 109.5 . . ?
C41 C42 H42B 109.5 . . ?
H42A C42 H42B 108.1 . . ?
C44 C43 C42 111.8(2) . . ?
C44 C43 H43A 109.2 . . ?
C42 C43 H43A 109.2 . . ?
C44 C43 H43B 109.2 . . ?
C42 C43 H43B 109.2 . . ?
H43A C43 H43B 107.9 . . ?
C43 C44 C45 111.1(3) . . ?
C43 C44 H44A 109.4 . . ?
C45 C44 H44A 109.4 . . ?
C43 C44 H44B 109.4 . . ?
C45 C44 H44B 109.4 . . ?
H44A C44 H44B 108.0 . . ?
C44 C45 C46 110.7(3) . . ?
C44 C45 H45A 109.5 . . ?
C46 C45 H45A 109.5 . . ?
C44 C45 H45B 109.5 . . ?
C46 C45 H45B 109.5 . . ?
H45A C45 H45B 108.1 . . ?
C41 C46 C45 111.4(2) . . ?
C41 C46 H46A 109.3 . . ?
C45 C46 H46A 109.3 . . ?
C41 C46 H46B 109.3 . . ?
C45 C46 H46B 109.3 . . ?
H46A C46 H46B 108.0 . . ?
C52 C51 C56 109.5(2) . . ?
C52 C51 P2 117.77(17) . . ?
C56 C51 P2 112.70(16) . . ?
C52 C51 H51 105.2 . . ?
C56 C51 H51 105.2 . . ?
P2 C51 H51 105.2 . . ?
C53 C52 C51 109.4(2) . . ?
C53 C52 H52A 109.8 . . ?
C51 C52 H52A 109.8 . . ?
C53 C52 H52B 109.8 . . ?
C51 C52 H52B 109.8 . . ?
H52A C52 H52B 108.2 . . ?
C54 C53 C52 111.8(2) . . ?
C54 C53 H53A 109.3 . . ?
C52 C53 H53A 109.3 . . ?
C54 C53 H53B 109.3 . . ?
C52 C53 H53B 109.3 . . ?
H53A C53 H53B 107.9 . . ?
C53 C54 C55 111.6(2) . . ?
C53 C54 H54A 109.3 . . ?
C55 C54 H54A 109.3 . . ?
C53 C54 H54B 109.3 . . ?
C55 C54 H54B 109.3 . . ?
H54A C54 H54B 108.0 . . ?
C56 C55 C54 110.8(2) . . ?
C56 C55 H55A 109.5 . . ?
C54 C55 H55A 109.5 . . ?
C56 C55 H55B 109.5 . . ?
C54 C55 H55B 109.5 . . ?
H55A C55 H55B 108.1 . . ?
C55 C56 C51 110.1(2) . . ?
C55 C56 H56A 109.6 . . ?
C51 C56 H56A 109.6 . . ?
C55 C56 H56B 109.6 . . ?
C51 C56 H56B 109.6 . . ?
H56A C56 H56B 108.2 . . ?
C71 B4 C81 113.80(18) . . ?
C71 B4 C61 103.38(18) . . ?
C81 B4 C61 111.81(18) . . ?
C71 B4 C91 112.29(18) . . ?
C81 B4 C91 104.20(19) . . ?
C61 B4 C91 111.60(17) . . ?
C66 C61 C62 116.1(2) . . ?
C66 C61 B4 122.83(19) . . ?
C62 C61 B4 120.58(19) . . ?
C63 C62 C61 122.0(2) . . ?
C63 C62 H62 119.0 . . ?
C61 C62 H62 119.0 . . ?
C64 C63 C62 121.0(2) . . ?
C64 C63 C67 119.3(2) . . ?
C62 C63 C67 119.7(2) . . ?
C63 C64 C65 117.8(2) . . ?
C63 C64 H64 121.1 . . ?
C65 C64 H64 121.1 . . ?
C66 C65 C64 121.1(2) . . ?
C66 C65 C68 120.4(2) . . ?
C64 C65 C68 118.4(2) . . ?
C65 C66 C61 122.0(2) . . ?
C65 C66 H66 119.0 . . ?
C61 C66 H66 119.0 . . ?
F62 C67 F61 107.9(3) . . ?
F62 C67 F63 105.7(2) . . ?
F61 C67 F63 104.8(2) . . ?
F62 C67 C63 112.8(2) . . ?
F61 C67 C63 112.4(2) . . ?
F63 C67 C63 112.6(2) . . ?
F64 C68 F66 105.4(2) . . ?
F64 C68 F65 106.2(2) . . ?
F66 C68 F65 105.8(2) . . ?
F64 C68 C65 112.3(2) . . ?
F66 C68 C65 113.1(2) . . ?
F65 C68 C65 113.5(2) . . ?
C72 C71 C76 115.9(2) . . ?
C72 C71 B4 120.45(19) . . ?
C76 C71 B4 123.2(2) . . ?
C73 C72 C71 122.2(2) . . ?
C73 C72 H72 118.9 . . ?
C71 C72 H72 118.9 . . ?
C74 C73 C72 121.0(2) . . ?
C74 C73 C77 120.7(2) . . ?
C72 C73 C77 118.3(2) . . ?
C75 C74 C73 117.8(2) . . ?
C75 C74 H74 121.1 . . ?
C73 C74 H74 121.1 . . ?
C74 C75 C76 121.1(2) . . ?
C74 C75 C78 119.5(2) . . ?
C76 C75 C78 119.3(2) . . ?
C75 C76 C71 121.8(2) . . ?
C75 C76 H76 119.1 . . ?
C71 C76 H76 119.1 . . ?
F73 C77 F72 107.1(3) . . ?
F73 C77 F71 105.5(2) . . ?
F72 C77 F71 106.4(3) . . ?
F73 C77 C73 113.1(2) . . ?
F72 C77 C73 111.8(2) . . ?
F71 C77 C73 112.5(2) . . ?
F74 C78 F76 106.5(3) . . ?
F74B C78 F76B 106.3(3) . . ?
F74B C78 F75B 106.2(3) . . ?
F76B C78 F75B 105.4(3) . . ?
F74 C78 F75 105.1(3) . . ?
F76 C78 F75 105.8(3) . . ?
F74 C78 C75 112.2(2) . . ?
F76 C78 C75 112.6(2) . . ?
F75 C78 C75 113.9(3) . . ?
C82 C81 C86 115.8(2) . . ?
C82 C81 B4 122.3(2) . . ?
C86 C81 B4 121.3(2) . . ?
C83 C82 C81 122.4(2) . . ?
C83 C82 H82 118.8 . . ?
C81 C82 H82 118.8 . . ?
C84 C83 C82 121.0(2) . . ?
C84 C83 C87 120.2(2) . . ?
C82 C83 C87 118.8(2) . . ?
C83 C84 C85 117.8(2) . . ?
C83 C84 H84 121.1 . . ?
C85 C84 H84 121.1 . . ?
C84 C85 C86 121.1(2) . . ?
C84 C85 C88 118.4(2) . . ?
C86 C85 C88 120.4(2) . . ?
C85 C86 C81 121.9(2) . . ?
C85 C86 H86 119.0 . . ?
C81 C86 H86 119.0 . . ?
F81 C87 F82 106.5(2) . . ?
F81 C87 F83 105.1(2) . . ?
F82 C87 F83 106.7(3) . . ?
F81 C87 C83 112.8(2) . . ?
F82 C87 C83 113.0(2) . . ?
F83 C87 C83 112.2(2) . . ?
F84B C88 F85B 107.6(3) . . ?
F85 C88 F84 109.9(3) . . ?
F85 C88 F86 101.9(3) . . ?
F84 C88 F86 102.8(3) . . ?
F84B C88 F86B 100.3(3) . . ?
F85B C88 F86B 102.7(3) . . ?
F85 C88 C85 118.8(2) . . ?
F84B C88 C85 118.6(3) . . ?
F85B C88 C85 117.4(2) . . ?
F84 C88 C85 113.3(3) . . ?
F86 C88 C85 108.3(3) . . ?
C96 C91 C92 115.5(2) . . ?
C96 C91 B4 123.98(19) . . ?
C92 C91 B4 120.33(19) . . ?
C93 C92 C91 122.5(2) . . ?
C93 C92 H92 118.7 . . ?
C91 C92 H92 118.7 . . ?
C92 C93 C94 120.7(2) . . ?
C92 C93 C97 120.3(2) . . ?
C94 C93 C97 118.9(2) . . ?
C95 C94 C93 117.7(2) . . ?
C95 C94 H94 121.1 . . ?
C93 C94 H94 121.1 . . ?
C94 C95 C96 121.2(2) . . ?
C94 C95 C98 117.8(2) . . ?
C96 C95 C98 121.0(2) . . ?
C95 C96 C91 122.2(2) . . ?
C95 C96 H96 118.9 . . ?
C91 C96 H96 118.9 . . ?
F91 C97 F93 106.5(2) . . ?
F91 C97 F92 106.6(2) . . ?
F93 C97 F92 106.2(2) . . ?
F91 C97 C93 113.0(2) . . ?
F93 C97 C93 112.4(2) . . ?
F92 C97 C93 111.7(2) . . ?
F95B C98 F94B 111.3(3) . . ?
F95 C98 F96 107.1(3) . . ?
F95B C98 F96 72.7(3) . . ?
F94B C98 F96 49.7(2) . . ?
F94 C98 F96 100.5(3) . . ?
F95B C98 F96B 102.8(3) . . ?
F94B C98 F96B 98.3(3) . . ?
F95 C98 C95 119.4(2) . . ?
F94 C98 C95 110.9(2) . . ?
F96 C98 C95 109.1(2) . . ?
Cl2A C10A Cl1A 112.7(3) . . ?
Cl2A C10A H10A 109.1 . . ?
Cl1A C10A H10A 109.1 . . ?
Cl2A C10A H10B 109.1 . . ?
Cl1A C10A H10B 109.0 . . ?
H10A C10A H10B 107.8 . . ?
Cl1B C10B Cl2B 111.2(3) . . ?
Cl1B C10B H10C 109.4 . . ?
Cl2B C10B H10C 109.4 . . ?
Cl1B C10B H10D 109.4 . . ?
Cl2B C10B H10D 109.4 . . ?
H10C C10B H10D 108.0 . . ?
Cl4A C11A Cl3A 110.8(3) . . ?
Cl4A C11A H11A 109.5 . . ?
Cl3A C11A H11A 109.5 . . ?
Cl4A C11A H11B 109.5 . . ?
Cl3A C11A H11B 109.5 . . ?
H11A C11A H11B 108.1 . . ?
Cl4B C11B Cl3B 110.3(4) . . ?
Cl4B C11B H11C 109.6 . . ?
Cl3B C11B H11C 109.6 . . ?
Cl4B C11B H11D 109.6 . . ?
Cl3B C11B H11D 109.6 . . ?
H11C C11B H11D 108.1 . . ?

loop_
_geom_bond_atom_site_label_1
_geom_bond_atom_site_label_2
_geom_bond_distance
_geom_bond_site_symmetry_2
_geom_bond_publ_flag
Pt1 B1 2.005(3) . ?
Pt1 P1 2.2928(6) . ?
Pt1 P2 2.3179(6) . ?
B1 N1 1.433(3) . ?
B1 N3 1.438(3) . ?
N1 B2 1.416(4) . ?
N1 H1 0.8800 . ?
B2 N2 1.415(4) . ?
B2 Br2 1.936(3) . ?
N2 B3 1.418(4) . ?
N2 H2 0.8800 . ?
B3 N3 1.419(4) . ?
B3 Br3 1.929(3) . ?
N3 H3 0.8800 . ?
P1 C11 1.832(2) . ?
P1 C1 1.839(2) . ?
P1 C21 1.850(2) . ?
C1 C2 1.536(4) . ?
C1 C6 1.540(4) . ?
C1 H1A 1.0000 . ?
C2 C3 1.536(4) . ?
C2 H2A 0.9900 . ?
C2 H2B 0.9900 . ?
C3 C4 1.532(4) . ?
C3 H3A 0.9900 . ?
C3 H3B 0.9900 . ?
C4 C5 1.534(4) . ?
C4 H4A 0.9900 . ?
C4 H4B 0.9900 . ?
C5 C6 1.523(4) . ?
C5 H5A 0.9900 . ?
C5 H5B 0.9900 . ?
C6 H6A 0.9900 . ?
C6 H6B 0.9900 . ?
C11 C12 1.530(4) . ?
C11 C16 1.533(3) . ?
C11 H11 1.0000 . ?
C12 C13 1.535(4) . ?
C12 H12A 0.9900 . ?
C12 H12B 0.9900 . ?
C13 C14 1.528(4) . ?
C13 H13A 0.9900 . ?
C13 H13B 0.9900 . ?
C14 C15 1.521(5) . ?
C14 H14A 0.9900 . ?
C14 H14B 0.9900 . ?
C15 C16 1.528(4) . ?
C15 H15A 0.9900 . ?
C15 H15B 0.9900 . ?
C16 H16A 0.9900 . ?
C16 H16B 0.9900 . ?
C21 C22 1.530(4) . ?
C21 C26 1.542(3) . ?
C21 H21 1.0000 . ?
C22 C23 1.534(4) . ?
C22 H22A 0.9900 . ?
C22 H22B 0.9900 . ?
C23 C24 1.523(4) . ?
C23 H23A 0.9900 . ?
C23 H23B 0.9900 . ?
C24 C25 1.525(5) . ?
C24 H24A 0.9900 . ?
C24 H24B 0.9900 . ?
C25 C26 1.522(4) . ?
C25 H25A 0.9900 . ?
C25 H25B 0.9900 . ?
C26 H26A 0.9900 . ?
C26 H26B 0.9900 . ?
P2 C31 1.845(2) . ?
P2 C41 1.846(2) . ?
P2 C51 1.847(3) . ?
C31 C36 1.534(4) . ?
C31 C32 1.537(3) . ?
C31 H31 1.0000 . ?
C32 C33 1.536(4) . ?
C32 H32A 0.9900 . ?
C32 H32B 0.9900 . ?
C33 C34 1.525(4) . ?
C33 H33A 0.9900 . ?
C33 H33B 0.9900 . ?
C34 C35 1.525(4) . ?
C34 H34A 0.9900 . ?
C34 H34B 0.9900 . ?
C35 C36 1.530(4) . ?
C35 H35A 0.9900 . ?
C35 H35B 0.9900 . ?
C36 H36A 0.9900 . ?
C36 H36B 0.9900 . ?
C41 C46 1.534(4) . ?
C41 C42 1.539(4) . ?
C41 H41 1.0000 . ?
C42 C43 1.536(4) . ?
C42 H42A 0.9900 . ?
C42 H42B 0.9900 . ?
C43 C44 1.514(5) . ?
C43 H43A 0.9900 . ?
C43 H43B 0.9900 . ?
C44 C45 1.527(5) . ?
C44 H44A 0.9900 . ?
C44 H44B 0.9900 . ?
C45 C46 1.535(4) . ?
C45 H45A 0.9900 . ?
C45 H45B 0.9900 . ?
C46 H46A 0.9900 . ?
C46 H46B 0.9900 . ?
C51 C52 1.535(3) . ?
C51 C56 1.537(3) . ?
C51 H51 1.0000 . ?
C52 C53 1.532(4) . ?
C52 H52A 0.9900 . ?
C52 H52B 0.9900 . ?
C53 C54 1.521(4) . ?
C53 H53A 0.9900 . ?
C53 H53B 0.9900 . ?
C54 C55 1.533(4) . ?
C54 H54A 0.9900 . ?
C54 H54B 0.9900 . ?
C55 C56 1.524(4) . ?
C55 H55A 0.9900 . ?
C55 H55B 0.9900 . ?
C56 H56A 0.9900 . ?
C56 H56B 0.9900 . ?
B4 C71 1.639(3) . ?
B4 C81 1.640(3) . ?
B4 C61 1.642(3) . ?
B4 C91 1.646(3) . ?
C61 C66 1.400(3) . ?
C61 C62 1.404(3) . ?
C62 C63 1.396(3) . ?
C62 H62 0.9500 . ?
C63 C64 1.389(3) . ?
C63 C67 1.499(3) . ?
C64 C65 1.392(3) . ?
C64 H64 0.9500 . ?
C65 C66 1.392(3) . ?
C65 C68 1.496(3) . ?
C66 H66 0.9500 . ?
C67 F62 1.317(3) . ?
C67 F61 1.330(3) . ?
C67 F63 1.352(3) . ?
C68 F64 1.325(3) . ?
C68 F66 1.327(3) . ?
C68 F65 1.330(3) . ?
C71 C72 1.401(3) . ?
C71 C76 1.402(3) . ?
C72 C73 1.391(3) . ?
C72 H72 0.9500 . ?
C73 C74 1.388(3) . ?
C73 C77 1.498(4) . ?
C74 C75 1.387(4) . ?
C74 H74 0.9500 . ?
C75 C76 1.397(4) . ?
C75 C78 1.501(3) . ?
C76 H76 0.9500 . ?
C77 F73 1.333(3) . ?
C77 F72 1.335(4) . ?
C77 F71 1.341(4) . ?
C78 F74B 1.304(3) . ?
C78 F74 1.307(3) . ?
C78 F76 1.310(3) . ?
C78 F76B 1.316(3) . ?
C78 F75B 1.319(3) . ?
C78 F75 1.322(3) . ?
C81 C82 1.401(3) . ?
C81 C86 1.402(3) . ?
C82 C83 1.392(3) . ?
C82 H82 0.9500 . ?
C83 C84 1.383(4) . ?
C83 C87 1.492(3) . ?
C84 C85 1.391(4) . ?
C84 H84 0.9500 . ?
C85 C86 1.392(4) . ?
C85 C88 1.479(4) . ?
C86 H86 0.9500 . ?
C87 F81 1.332(4) . ?
C87 F82 1.340(3) . ?
C87 F83 1.347(4) . ?
C88 F85 1.290(3) . ?
C88 F84B 1.306(3) . ?
C88 F85B 1.307(3) . ?
C88 F84 1.317(3) . ?
C88 F86 1.350(3) . ?
C88 F86B 1.355(3) . ?
C91 C96 1.400(3) . ?
C91 C92 1.406(3) . ?
C92 C93 1.388(3) . ?
C92 H92 0.9500 . ?
C93 C94 1.394(3) . ?
C93 C97 1.501(3) . ?
C94 C95 1.388(4) . ?
C94 H94 0.9500 . ?
C95 C96 1.390(3) . ?
C95 C98 1.492(3) . ?
C96 H96 0.9500 . ?
C97 F91 1.329(3) . ?
C97 F93 1.340(3) . ?
C97 F92 1.341(3) . ?
C98 F95 1.291(3) . ?
C98 F95B 1.295(3) . ?
C98 F94B 1.325(3) . ?
C98 F94 1.332(3) . ?
C98 F96 1.344(3) . ?
C98 F96B 1.363(3) . ?
C10A Cl2A 1.621(5) . ?
C10A Cl1A 1.857(4) . ?
C10A H10A 0.9900 . ?
C10A H10B 0.9900 . ?
C10B Cl1B 1.625(4) . ?
C10B Cl2B 1.855(5) . ?
C10B H10C 0.9900 . ?
C10B H10D 0.9900 . ?
C11A Cl4A 1.623(4) . ?
C11A Cl3A 1.853(4) . ?
C11A H11A 0.9900 . ?
C11A H11B 0.9900 . ?
C11B Cl4B 1.615(5) . ?
C11B Cl3B 1.859(5) . ?
C11B H11C 0.9900 . ?
C11B H11D 0.9900 . ?

loop_
_geom_torsion_atom_site_label_1
_geom_torsion_atom_site_label_2
_geom_torsion_atom_site_label_3
_geom_torsion_atom_site_label_4
_geom_torsion
_geom_torsion_site_symmetry_1
_geom_torsion_site_symmetry_2
_geom_torsion_site_symmetry_3
_geom_torsion_site_symmetry_4
_geom_torsion_publ_flag
P1 Pt1 B1 N1 82.8(2) . . . . ?
P2 Pt1 B1 N1 -95.1(2) . . . . ?
P1 Pt1 B1 N3 -96.0(2) . . . . ?
P2 Pt1 B1 N3 86.1(2) . . . . ?
N3 B1 N1 B2 -1.3(4) . . . . ?
Pt1 B1 N1 B2 179.9(2) . . . . ?
B1 N1 B2 N2 3.7(4) . . . . ?
B1 N1 B2 Br2 -174.9(2) . . . . ?
N1 B2 N2 B3 -1.6(4) . . . . ?
Br2 B2 N2 B3 177.0(2) . . . . ?
B2 N2 B3 N3 -2.8(4) . . . . ?
B2 N2 B3 Br3 176.7(2) . . . . ?
N2 B3 N3 B1 5.3(4) . . . . ?
Br3 B3 N3 B1 -174.1(2) . . . . ?
N1 B1 N3 B3 -3.3(4) . . . . ?
Pt1 B1 N3 B3 175.6(2) . . . . ?
B1 Pt1 P1 C11 -53.89(12) . . . . ?
P2 Pt1 P1 C11 115.63(13) . . . . ?
B1 Pt1 P1 C1 74.12(12) . . . . ?
P2 Pt1 P1 C1 -116.36(13) . . . . ?
B1 Pt1 P1 C21 -169.34(11) . . . . ?
P2 Pt1 P1 C21 0.18(14) . . . . ?
C11 P1 C1 C2 174.57(19) . . . . ?
C21 P1 C1 C2 -67.8(2) . . . . ?
Pt1 P1 C1 C2 42.2(2) . . . . ?
C11 P1 C1 C6 50.8(2) . . . . ?
C21 P1 C1 C6 168.37(17) . . . . ?
Pt1 P1 C1 C6 -81.57(18) . . . . ?
C6 C1 C2 C3 -56.2(3) . . . . ?
P1 C1 C2 C3 179.9(2) . . . . ?
C1 C2 C3 C4 57.3(3) . . . . ?
C2 C3 C4 C5 -56.9(4) . . . . ?
C3 C4 C5 C6 56.7(4) . . . . ?
C4 C5 C6 C1 -56.1(3) . . . . ?
C2 C1 C6 C5 55.6(3) . . . . ?
P1 C1 C6 C5 179.85(19) . . . . ?
C1 P1 C11 C12 50.9(2) . . . . ?
C21 P1 C11 C12 -66.7(2) . . . . ?
Pt1 P1 C11 C12 -175.12(16) . . . . ?
C1 P1 C11 C16 177.57(19) . . . . ?
C21 P1 C11 C16 60.0(2) . . . . ?
Pt1 P1 C11 C16 -48.4(2) . . . . ?
C16 C11 C12 C13 60.1(3) . . . . ?
P1 C11 C12 C13 -172.00(19) . . . . ?
C11 C12 C13 C14 -55.8(3) . . . . ?
C12 C13 C14 C15 52.4(4) . . . . ?
C13 C14 C15 C16 -52.9(4) . . . . ?
C14 C15 C16 C11 56.8(3) . . . . ?
C12 C11 C16 C15 -60.6(3) . . . . ?
P1 C11 C16 C15 169.5(2) . . . . ?
C11 P1 C21 C22 87.3(2) . . . . ?
C1 P1 C21 C22 -28.3(2) . . . . ?
Pt1 P1 C21 C22 -152.23(18) . . . . ?
C11 P1 C21 C26 -146.65(17) . . . . ?
C1 P1 C21 C26 97.73(18) . . . . ?
Pt1 P1 C21 C26 -26.16(16) . . . . ?
C26 C21 C22 C23 53.7(3) . . . . ?
P1 C21 C22 C23 178.17(18) . . . . ?
C21 C22 C23 C24 -55.9(3) . . . . ?
C22 C23 C24 C25 57.2(3) . . . . ?
C23 C24 C25 C26 -56.3(3) . . . . ?
C24 C25 C26 C21 55.2(3) . . . . ?
C22 C21 C26 C25 -54.3(3) . . . . ?
P1 C21 C26 C25 175.21(19) . . . . ?
B1 Pt1 P2 C31 137.96(11) . . . . ?
P1 Pt1 P2 C31 -31.55(14) . . . . ?
B1 Pt1 P2 C41 -107.52(11) . . . . ?
P1 Pt1 P2 C41 82.97(13) . . . . ?
B1 Pt1 P2 C51 11.96(11) . . . . ?
P1 Pt1 P2 C51 -157.55(12) . . . . ?
C41 P2 C31 C36 65.8(2) . . . . ?
C51 P2 C31 C36 -48.6(2) . . . . ?
Pt1 P2 C31 C36 -176.80(16) . . . . ?
C41 P2 C31 C32 -165.14(18) . . . . ?
C51 P2 C31 C32 80.4(2) . . . . ?
Pt1 P2 C31 C32 -47.71(19) . . . . ?
C36 C31 C32 C33 -56.8(3) . . . . ?
P2 C31 C32 C33 171.66(18) . . . . ?
C31 C32 C33 C34 55.9(3) . . . . ?
C32 C33 C34 C35 -55.6(3) . . . . ?
C33 C34 C35 C36 56.5(3) . . . . ?
C34 C35 C36 C31 -56.9(3) . . . . ?
C32 C31 C36 C35 57.0(3) . . . . ?
P2 C31 C36 C35 -172.76(18) . . . . ?
C31 P2 C41 C46 175.14(18) . . . . ?
C51 P2 C41 C46 -66.0(2) . . . . ?
Pt1 P2 C41 C46 59.61(19) . . . . ?
C31 P2 C41 C42 53.1(2) . . . . ?
C51 P2 C41 C42 171.96(18) . . . . ?
Pt1 P2 C41 C42 -62.47(19) . . . . ?
C46 C41 C42 C43 56.3(3) . . . . ?
P2 C41 C42 C43 178.07(19) . . . . ?
C41 C42 C43 C44 -56.4(3) . . . . ?
C42 C43 C44 C45 55.6(4) . . . . ?
C43 C44 C45 C46 -55.4(4) . . . . ?
C42 C41 C46 C45 -57.2(3) . . . . ?
P2 C41 C46 C45 178.6(2) . . . . ?
C44 C45 C46 C41 56.9(4) . . . . ?
C31 P2 C51 C52 75.8(2) . . . . ?
C41 P2 C51 C52 -38.7(2) . . . . ?
Pt1 P2 C51 C52 -160.67(15) . . . . ?
C31 P2 C51 C56 -53.24(19) . . . . ?
C41 P2 C51 C56 -167.77(17) . . . . ?
Pt1 P2 C51 C56 70.28(18) . . . . ?
C56 C51 C52 C53 -59.6(3) . . . . ?
P2 C51 C52 C53 169.87(17) . . . . ?
C51 C52 C53 C54 56.8(3) . . . . ?
C52 C53 C54 C55 -54.1(3) . . . . ?
C53 C54 C55 C56 54.2(3) . . . . ?
C54 C55 C56 C51 -57.5(3) . . . . ?
C52 C51 C56 C55 60.6(3) . . . . ?
P2 C51 C56 C55 -166.18(18) . . . . ?
C71 B4 C61 C66 94.6(2) . . . . ?
C81 B4 C61 C66 -142.6(2) . . . . ?
C91 B4 C61 C66 -26.3(3) . . . . ?
C71 B4 C61 C62 -77.0(2) . . . . ?
C81 B4 C61 C62 45.8(3) . . . . ?
C91 B4 C61 C62 162.1(2) . . . . ?
C66 C61 C62 C63 -0.1(3) . . . . ?
B4 C61 C62 C63 172.0(2) . . . . ?
C61 C62 C63 C64 1.4(4) . . . . ?
C61 C62 C63 C67 -177.6(2) . . . . ?
C62 C63 C64 C65 -1.7(3) . . . . ?
C67 C63 C64 C65 177.3(2) . . . . ?
C63 C64 C65 C66 0.7(3) . . . . ?
C63 C64 C65 C68 177.9(2) . . . . ?
C64 C65 C66 C61 0.6(4) . . . . ?
C68 C65 C66 C61 -176.5(2) . . . . ?
C62 C61 C66 C65 -0.9(3) . . . . ?
B4 C61 C66 C65 -172.8(2) . . . . ?
C64 C63 C67 F62 107.8(3) . . . . ?
C62 C63 C67 F62 -73.2(3) . . . . ?
C64 C63 C67 F61 -129.9(3) . . . . ?
C62 C63 C67 F61 49.1(3) . . . . ?
C64 C63 C67 F63 -11.8(3) . . . . ?
C62 C63 C67 F63 167.2(2) . . . . ?
C66 C65 C68 F64 91.8(3) . . . . ?
C64 C65 C68 F64 -85.4(3) . . . . ?
C66 C65 C68 F66 -27.3(3) . . . . ?
C64 C65 C68 F66 155.5(2) . . . . ?
C66 C65 C68 F65 -147.8(2) . . . . ?
C64 C65 C68 F65 35.0(3) . . . . ?
C81 B4 C71 C72 159.9(2) . . . . ?
C61 B4 C71 C72 -78.6(2) . . . . ?
C91 B4 C71 C72 41.8(3) . . . . ?
C81 B4 C71 C76 -27.5(3) . . . . ?
C61 B4 C71 C76 94.0(2) . . . . ?
C91 B4 C71 C76 -145.6(2) . . . . ?
C76 C71 C72 C73 3.0(3) . . . . ?
B4 C71 C72 C73 176.1(2) . . . . ?
C71 C72 C73 C74 0.0(4) . . . . ?
C71 C72 C73 C77 -179.2(2) . . . . ?
C72 C73 C74 C75 -3.1(4) . . . . ?
C77 C73 C74 C75 176.1(2) . . . . ?
C73 C74 C75 C76 3.0(4) . . . . ?
C73 C74 C75 C78 -174.5(2) . . . . ?
C74 C75 C76 C71 0.1(4) . . . . ?
C78 C75 C76 C71 177.6(2) . . . . ?
C72 C71 C76 C75 -3.1(3) . . . . ?
B4 C71 C76 C75 -176.0(2) . . . . ?
C74 C73 C77 F73 -10.2(4) . . . . ?
C72 C73 C77 F73 169.0(2) . . . . ?
C74 C73 C77 F72 -131.2(3) . . . . ?
C72 C73 C77 F72 48.0(4) . . . . ?
C74 C73 C77 F71 109.2(3) . . . . ?
C72 C73 C77 F71 -71.6(3) . . . . ?
C74 C75 C78 F74B -126.2(3) . . . . ?
C76 C75 C78 F74B 56.3(3) . . . . ?
C74 C75 C78 F74 78.2(3) . . . . ?
C76 C75 C78 F74 -99.3(3) . . . . ?
C74 C75 C78 F76 -42.0(4) . . . . ?
C76 C75 C78 F76 140.5(3) . . . . ?
C74 C75 C78 F76B 113.6(3) . . . . ?
C76 C75 C78 F76B -63.9(3) . . . . ?
C74 C75 C78 F75B -5.5(4) . . . . ?
C76 C75 C78 F75B 177.0(3) . . . . ?
C74 C75 C78 F75 -162.4(3) . . . . ?
C76 C75 C78 F75 20.1(4) . . . . ?
C71 B4 C81 C82 -35.3(3) . . . . ?
C61 B4 C81 C82 -151.9(2) . . . . ?
C91 B4 C81 C82 87.4(2) . . . . ?
C71 B4 C81 C86 154.3(2) . . . . ?
C61 B4 C81 C86 37.6(3) . . . . ?
C91 B4 C81 C86 -83.1(3) . . . . ?
C86 C81 C82 C83 -1.3(3) . . . . ?
B4 C81 C82 C83 -172.3(2) . . . . ?
C81 C82 C83 C84 1.7(4) . . . . ?
C81 C82 C83 C87 180.0(2) . . . . ?
C82 C83 C84 C85 0.0(4) . . . . ?
C87 C83 C84 C85 -178.3(3) . . . . ?
C83 C84 C85 C86 -2.0(4) . . . . ?
C83 C84 C85 C88 176.3(2) . . . . ?
C84 C85 C86 C81 2.4(4) . . . . ?
C88 C85 C86 C81 -175.9(2) . . . . ?
C82 C81 C86 C85 -0.7(4) . . . . ?
B4 C81 C86 C85 170.3(2) . . . . ?
C84 C83 C87 F81 -121.8(3) . . . . ?
C82 C83 C87 F81 59.9(3) . . . . ?
C84 C83 C87 F82 -0.9(4) . . . . ?
C82 C83 C87 F82 -179.2(2) . . . . ?
C84 C83 C87 F83 119.8(3) . . . . ?
C82 C83 C87 F83 -58.5(3) . . . . ?
C84 C85 C88 F85 -173.6(3) . . . . ?
C86 C85 C88 F85 4.7(4) . . . . ?
C84 C85 C88 F84B 116.3(3) . . . . ?
C86 C85 C88 F84B -65.4(4) . . . . ?
C84 C85 C88 F85B -15.9(4) . . . . ?
C86 C85 C88 F85B 162.4(3) . . . . ?
C84 C85 C88 F84 -42.4(4) . . . . ?
C86 C85 C88 F84 135.9(3) . . . . ?
C84 C85 C88 F86 71.0(4) . . . . ?
C86 C85 C88 F86 -110.7(3) . . . . ?
C84 C85 C88 F86B -131.0(3) . . . . ?
C86 C85 C88 F86B 47.3(4) . . . . ?
C71 B4 C91 C96 21.9(3) . . . . ?
C81 B4 C91 C96 -101.7(3) . . . . ?
C61 B4 C91 C96 137.5(2) . . . . ?
C71 B4 C91 C92 -163.0(2) . . . . ?
C81 B4 C91 C92 73.4(3) . . . . ?
C61 B4 C91 C92 -47.4(3) . . . . ?
C96 C91 C92 C93 -0.7(3) . . . . ?
B4 C91 C92 C93 -176.2(2) . . . . ?
C91 C92 C93 C94 -0.7(4) . . . . ?
C91 C92 C93 C97 175.8(2) . . . . ?
C92 C93 C94 C95 1.1(4) . . . . ?
C97 C93 C94 C95 -175.5(2) . . . . ?
C93 C94 C95 C96 0.0(4) . . . . ?
C93 C94 C95 C98 -179.1(2) . . . . ?
C94 C95 C96 C91 -1.5(4) . . . . ?
C98 C95 C96 C91 177.6(2) . . . . ?
C92 C91 C96 C95 1.8(4) . . . . ?
B4 C91 C96 C95 177.1(2) . . . . ?
C92 C93 C97 F91 33.9(3) . . . . ?
C94 C93 C97 F91 -149.5(2) . . . . ?
C92 C93 C97 F93 154.5(2) . . . . ?
C94 C93 C97 F93 -28.9(3) . . . . ?
C92 C93 C97 F92 -86.3(3) . . . . ?
C94 C93 C97 F92 90.3(3) . . . . ?
C94 C95 C98 F95 30.1(4) . . . . ?
C96 C95 C98 F95 -149.0(3) . . . . ?
C94 C95 C98 F95B -173.6(3) . . . . ?
C96 C95 C98 F95B 7.3(4) . . . . ?
C94 C95 C98 F94B -40.0(4) . . . . ?
C96 C95 C98 F94B 140.9(3) . . . . ?
C94 C95 C98 F94 156.6(3) . . . . ?
C96 C95 C98 F94 -22.5(4) . . . . ?
C94 C95 C98 F96 -93.5(3) . . . . ?
C96 C95 C98 F96 87.4(3) . . . . ?
C94 C95 C98 F96B 69.2(3) . . . . ?
C96 C95 C98 F96B -109.9(3) . . . . ?
